data_4002486
loop_
_publ_author_name
'Gallon, D.J.'
'Steer, C.'
'Battle, P.D.'
'Burley, J.C.'
'Coldea, A.I.'
'Blundell, S.J.'
'Cussen, E.J.'
'Rosseinsky, M.J.'

_publ_section_title
;
 Synthesis and characterization of Ru-doped n=1 and n=2 Ruddlesden-Popper
 manganates
;
_journal_name_full 'Chemistry of Materials (1,1989-)'
_journal_page_first 3976
_journal_page_last 3983
_journal_volume 14
_journal_year 2002
_chemical_formula_sum 'Mn0.5 O4 Ru0.5 Sr2'
_chemical_name_systematic 'Sr2 ((Mn0.5 Ru0.5) O4)'
_space_group_IT_number 139
_symmetry_space_group_name_Hall '-I 4 2'
_symmetry_space_group_name_H-M 'I 4/m m m'
_cell_angle_alpha 90
_cell_angle_beta 90
_cell_angle_gamma 90
_cell_formula_units_Z 2
_cell_length_a 3.8785
_cell_length_b 3.8785
_cell_length_c 12.5057
_cell_volume 188.120
_citation_journal_id_ASTM CMATEX
_cod_data_source_file Gallon_CMATEX_2002_1669.cif
_cod_data_source_block Mn0.5O4Ru0.5Sr2
_cod_original_cell_volume 188.1203
_cod_database_code 4002486

loop_
_symmetry_equiv_pos_as_xyz
x,y,z
-y,x,z
-x,-y,z
y,-x,z
x,-y,-z
y,x,-z
-x,y,-z
-y,-x,-z
-x,-y,-z
y,-x,-z
x,y,-z
-y,x,-z
-x,y,z
-y,-x,z
x,-y,z
y,x,z
x+1/2,y+1/2,z+1/2
-y+1/2,x+1/2,z+1/2
-x+1/2,-y+1/2,z+1/2
y+1/2,-x+1/2,z+1/2
x+1/2,-y+1/2,-z+1/2
y+1/2,x+1/2,-z+1/2
-x+1/2,y+1/2,-z+1/2
-y+1/2,-x+1/2,-z+1/2
-x+1/2,-y+1/2,-z+1/2
y+1/2,-x+1/2,-z+1/2
x+1/2,y+1/2,-z+1/2
-y+1/2,x+1/2,-z+1/2
-x+1/2,y+1/2,z+1/2
-y+1/2,-x+1/2,z+1/2
x+1/2,-y+1/2,z+1/2
y+1/2,x+1/2,z+1/2

loop_
_atom_site_label
_atom_site_type_symbol
_atom_site_fract_x
_atom_site_fract_y
_atom_site_fract_z
_atom_site_occupancy
_atom_site_U_iso_or_equiv
Mn1 Mn+4 0 0 0 0.5 0.0
Sr1 Sr+2 0 0 0.3558 1 0.0
O1 O-2 0 0 0.159 1 0.0
O2 O-2 0.5 0 0 1 0.0
Ru1 Ru+4 0 0 0 0.5 0.0
